data_7110032
loop_
_publ_author_name
'Yun-Nan Gong'
'Long Jiang'
'Tong-Bu Lu'

_publ_section_title
;
 A highly stable dynamic fluorescent metal-organic framework for selective
 sensing of nitroaromatic explosives
;
_journal_name_full Chem.Commun.
_journal_page_first 11113
_journal_paper_doi 10.1039/c3cc46530f
_journal_volume 49
_journal_year 2013
_chemical_formula_moiety 'C21 H9 O6 Tb1, (H2 O), (C4 H9 N O), 5(C4 H9 N O), 6(H2 O)'
_chemical_formula_sum 'C45 H77 N6 O19 Tb'
_chemical_formula_weight 1165.05
_chemical_name_systematic
; 
 ? 
;
_space_group_IT_number 15
_symmetry_cell_setting monoclinic
_symmetry_space_group_name_Hall '-C 2yc'
_symmetry_space_group_name_H-M 'C 1 2/c 1'
_atom_sites_solution_hydrogens geom
_atom_sites_solution_primary direct
_atom_sites_solution_secondary difmap
_audit_creation_method SHELXL-97
_cell_angle_alpha 90.00
_cell_angle_beta 113.210(2)
_cell_angle_gamma 90.00
_cell_formula_units_Z 8
_cell_length_a 25.6621(2)
_cell_length_b 16.1587(2)
_cell_length_c 26.5745(2)
_cell_measurement_reflns_used 5208
_cell_measurement_temperature 150(2)
_cell_measurement_theta_max 65.2687
_cell_measurement_theta_min 3.3126
_cell_volume 10127.7(2)
_computing_cell_refinement
;
CrysAlisPro, Agilent Technologies,
Version 1.171.35.19 (release 27-10-2011 CrysAlis171 .NET)
(compiled Oct 27 2011,15:02:11)
;
_computing_data_collection
;
CrysAlisPro, Agilent Technologies,
Version 1.171.35.19 (release 27-10-2011 CrysAlis171 .NET)
(compiled Oct 27 2011,15:02:11)
;
_computing_data_reduction
;
CrysAlisPro, Agilent Technologies,
Version 1.171.35.19 (release 27-10-2011 CrysAlis171 .NET)
(compiled Oct 27 2011,15:02:11)
;
_computing_structure_refinement 'SHELXL-97 (Sheldrick, 1997)'
_computing_structure_solution 'SHELXS-97 (Sheldrick, 1990)'
_diffrn_ambient_temperature 150(2)
_diffrn_detector_area_resol_mean 10.5058
_diffrn_measured_fraction_theta_full 0.981
_diffrn_measured_fraction_theta_max 0.981
_diffrn_measurement_device_type 'Xcalibur, Atlas, Gemini ultra'
_diffrn_measurement_method 'omiga scan'
_diffrn_radiation_monochromator mirror
_diffrn_radiation_source 'Enhance Ultra (Cu) X-ray Source'
_diffrn_radiation_type CuK\a
_diffrn_radiation_wavelength 1.54178
_diffrn_reflns_av_R_equivalents 0.0763
_diffrn_reflns_av_sigmaI/netI 0.1305
_diffrn_reflns_limit_h_max 29
_diffrn_reflns_limit_h_min -29
_diffrn_reflns_limit_k_max 18
_diffrn_reflns_limit_k_min -16
_diffrn_reflns_limit_l_max 25
_diffrn_reflns_limit_l_min -30
_diffrn_reflns_number 21685
_diffrn_reflns_theta_full 62.99
_diffrn_reflns_theta_max 62.99
_diffrn_reflns_theta_min 3.32
_exptl_absorpt_coefficient_mu 7.552
_exptl_absorpt_correction_T_max 0.2349
_exptl_absorpt_correction_T_min 0.1718
_exptl_absorpt_correction_type multi-scan
_exptl_absorpt_process_details
;
CrysAlisPro, Agilent Technologies,
Version 1.171.35.19 (release 27-10-2011 CrysAlis171 .NET)
(compiled Oct 27 2011,15:02:11)
Empirical absorption correction using spherical harmonics,
 implemented in SCALE3 ABSPACK scaling algorithm.
;
_exptl_crystal_colour colorless
_exptl_crystal_density_diffrn 1.528
_exptl_crystal_density_method 'not measured'
_exptl_crystal_description block
_exptl_crystal_F_000 4848
_exptl_crystal_size_max 0.36
_exptl_crystal_size_mid 0.31
_exptl_crystal_size_min 0.27
_platon_squeeze_details
;
Five DMA molecules and six water molecules are highly disordered. 
Therefore, the SQUEEZE routine of PLATON was applied.
The final formula was calculated from the TGA combined 
with elemental analysis data.

;
_refine_diff_density_max 0.761
_refine_diff_density_min -0.673
_refine_diff_density_rms 0.107
_refine_ls_extinction_method none
_refine_ls_goodness_of_fit_ref 1.094
_refine_ls_hydrogen_treatment constr
_refine_ls_matrix_type full
_refine_ls_number_parameters 376
_refine_ls_number_reflns 8028
_refine_ls_number_restraints 30
_refine_ls_restrained_S_all 1.082
_refine_ls_R_factor_all 0.1006
_refine_ls_R_factor_gt 0.0777
_refine_ls_shift/su_max 0.000
_refine_ls_shift/su_mean 0.000
_refine_ls_structure_factor_coef Fsqd
_refine_ls_weighting_details 'calc w=1/[\s^2^(Fo^2^)+(0.0783P)^2^+0.0000P] where P=(Fo^2^+2Fc^2^)/3'
_refine_ls_weighting_scheme calc
_refine_ls_wR_factor_gt 0.1746
_refine_ls_wR_factor_ref 0.1843
_reflns_number_gt 4946
_reflns_number_total 8028
_reflns_threshold_expression >2sigma(I)
_cod_data_source_file c3cc46530f.txt
_cod_data_source_block 1
_cod_original_cell_volume 10127.69(17)
_cod_original_sg_symbol_H-M 'C 2/c'
_cod_database_code 7110032

loop_
_symmetry_equiv_pos_as_xyz
'x, y, z'
'-x, y, -z+1/2'
'x+1/2, y+1/2, z'
'-x+1/2, y+1/2, -z+1/2'
'-x, -y, -z'
'x, -y, z-1/2'
'-x+1/2, -y+1/2, -z'
'x+1/2, -y+1/2, z-1/2'

loop_
_atom_site_label
_atom_site_type_symbol
_atom_site_fract_x
_atom_site_fract_y
_atom_site_fract_z
_atom_site_U_iso_or_equiv
_atom_site_adp_type
_atom_site_occupancy
_atom_site_symmetry_multiplicity
_atom_site_calc_flag
_atom_site_refinement_flags
_atom_site_disorder_assembly
_atom_site_disorder_group
C1 C 0.1179(3) 0.9249(5) 0.1559(3) 0.0525(19) Uani 1 1 d . A .
C2 C 0.1452(3) 0.9708(6) 0.2088(3) 0.061(2) Uani 1 1 d . . .
C3 C 0.1236(3) 0.9648(6) 0.2491(3) 0.060(2) Uani 1 1 d . . .
H3 H 0.0912 0.9311 0.2427 0.072 Uiso 1 1 calc R . .
C4 C 0.1488(3) 1.0078(6) 0.2996(3) 0.057(2) Uani 1 1 d . . .
C5 C 0.1955(3) 1.0564(6) 0.3090(3) 0.067(2) Uani 1 1 d . . .
C6 C 0.2174(4) 1.0653(8) 0.2670(3) 0.096(4) Uani 1 1 d . . .
H6 H 0.2478 1.1023 0.2718 0.115 Uiso 1 1 calc R . .
C7 C 0.1933(3) 1.0192(7) 0.2199(3) 0.077(3) Uani 1 1 d . . .
H7 H 0.2103 1.0204 0.1939 0.092 Uiso 1 1 calc R . .
C8 C 0.0543(3) 0.9835(5) 0.4640(3) 0.056(2) Uani 1 1 d . . .
C9 C 0.0786(3) 0.9885(5) 0.4207(3) 0.056(2) Uani 1 1 d . . .
C10 C 0.1251(3) 1.0373(5) 0.4301(3) 0.063(2) Uani 1 1 d . . .
H10 H 0.1414 1.0668 0.4637 0.076 Uiso 1 1 calc R . .
C11 C 0.1495(3) 1.0448(5) 0.3903(3) 0.057(2) Uani 1 1 d . . .
C12 C 0.1236(3) 1.0000(6) 0.3403(3) 0.056(2) Uani 1 1 d . . .
C13 C 0.0767(3) 0.9515(6) 0.3327(3) 0.067(3) Uani 1 1 d . . .
H13 H 0.0589 0.9232 0.2989 0.081 Uiso 1 1 calc R . .
C14 C 0.0543(3) 0.9422(6) 0.3725(3) 0.068(3) Uani 1 1 d . . .
H14 H 0.0235 0.9056 0.3670 0.082 Uiso 1 1 calc R . .
C15 C 0.3446(3) 1.2519(6) 0.4302(4) 0.069(3) Uani 1 1 d . . .
C16 C 0.2946(4) 1.1955(6) 0.4195(3) 0.067(2) Uani 1 1 d . . .
C17 C 0.2701(3) 1.1531(6) 0.3720(3) 0.065(2) Uani 1 1 d . . .
H17 H 0.2860 1.1582 0.3454 0.078 Uiso 1 1 calc R . .
C18 C 0.2231(3) 1.1026(6) 0.3601(3) 0.066(3) Uani 1 1 d . . .
C19 C 0.1988(3) 1.0971(5) 0.4004(3) 0.058(2) Uani 1 1 d . . .
C20 C 0.2258(4) 1.1410(6) 0.4499(3) 0.071(3) Uani 1 1 d . . .
H20 H 0.2116 1.1359 0.4779 0.085 Uiso 1 1 calc R . .
C21 C 0.2709(4) 1.1895(6) 0.4586(3) 0.074(3) Uani 1 1 d . . .
H21 H 0.2870 1.2202 0.4917 0.089 Uiso 1 1 calc R . .
O1 O 0.1371(2) 0.9334(5) 0.1191(2) 0.079(2) Uani 1 1 d . A .
O2 O 0.0756(2) 0.8805(4) 0.1476(2) 0.0623(15) Uani 1 1 d . A .
O3 O 0.0188(2) 0.9286(4) 0.4586(2) 0.0641(15) Uani 1 1 d . . .
O4 O 0.0732(2) 1.0312(4) 0.5031(2) 0.0678(17) Uani 1 1 d . . .
O5 O 0.3573(2) 1.3044(4) 0.4681(2) 0.0659(16) Uani 1 1 d . . .
O6 O 0.3705(3) 1.2459(4) 0.3980(2) 0.084(2) Uani 1 1 d . . .
O1W O 0.0041(3) 0.7523(5) 0.0629(3) 0.100(2) Uani 1 1 d . A .
H1A H -0.0080 0.7635 0.0903 0.150 Uiso 1 1 d R . .
H1B H -0.0273 0.7453 0.0312 0.150 Uiso 1 1 d R . .
Tb1 Tb 0.062938(18) 0.85610(3) 0.052939(18) 0.05229(19) Uani 1 1 d D . .
O7 O 0.0172(5) 0.8078(8) -0.0352(4) 0.127(2) Uani 0.849(9) 1 d PDU A 1
C22 C -0.0024(4) 0.8327(5) -0.0880(5) 0.134(2) Uani 0.849(9) 1 d PDU A 1
C23 C -0.0535(5) 0.8879(8) -0.1105(6) 0.140(4) Uani 0.849(9) 1 d PDU A 1
H23A H -0.0745 0.8756 -0.1494 0.211 Uiso 0.849(9) 1 calc PR A 1
H23B H -0.0413 0.9458 -0.1062 0.211 Uiso 0.849(9) 1 calc PR A 1
H23C H -0.0779 0.8781 -0.0906 0.211 Uiso 0.849(9) 1 calc PR A 1
C24 C 0.0738(5) 0.7537(8) -0.0961(6) 0.135(4) Uani 0.849(9) 1 d PDU A 1
H24A H 0.0634 0.7101 -0.0762 0.202 Uiso 0.849(9) 1 calc PR A 1
H24B H 0.1051 0.7865 -0.0703 0.202 Uiso 0.849(9) 1 calc PR A 1
H24C H 0.0856 0.7287 -0.1235 0.202 Uiso 0.849(9) 1 calc PR A 1
N1 N 0.0233(4) 0.8093(6) -0.1244(4) 0.137(2) Uani 0.849(9) 1 d PDU A 1
C25 C -0.0058(7) 0.8437(10) -0.1815(4) 0.138(3) Uani 0.849(9) 1 d PDU A 1
H25A H -0.0469 0.8428 -0.1921 0.207 Uiso 0.849(9) 1 calc PR A 1
H25B H 0.0040 0.8099 -0.2071 0.207 Uiso 0.849(9) 1 calc PR A 1
H25C H 0.0067 0.9008 -0.1824 0.207 Uiso 0.849(9) 1 calc PR A 1
O7' O 0.0135(17) 0.793(3) -0.0292(10) 0.131(3) Uani 0.151(9) 1 d PDU . 2
C22' C -0.0104(12) 0.7908(17) -0.0845(10) 0.133(3) Uani 0.151(9) 1 d PDU . 2
C23' C -0.0574(18) 0.731(3) -0.1132(16) 0.135(5) Uani 0.151(9) 1 d PDU . 2
H23D H -0.0901 0.7440 -0.1045 0.202 Uiso 0.151(9) 1 calc PR A 2
H23E H -0.0444 0.6745 -0.1011 0.202 Uiso 0.151(9) 1 calc PR A 2
H23F H -0.0682 0.7351 -0.1528 0.202 Uiso 0.151(9) 1 calc PR A 2
C24' C 0.0539(18) 0.900(3) -0.084(2) 0.136(4) Uani 0.151(9) 1 d PDU . 2
H24D H 0.0648 0.8832 -0.0455 0.204 Uiso 0.151(9) 1 d PR A 2
H24E H 0.0532 0.9603 -0.0863 0.204 Uiso 0.151(9) 1 d PR A 2
H24F H 0.0816 0.8779 -0.0973 0.204 Uiso 0.151(9) 1 d PR A 2
N1' N 0.0064(10) 0.843(2) -0.1183(13) 0.135(3) Uani 0.151(9) 1 d PDU . 2
C25' C -0.0254(13) 0.830(4) -0.1776(12) 0.137(4) Uani 0.151(9) 1 d PDU . 2
H25D H -0.0278 0.8825 -0.1970 0.205 Uiso 0.151(9) 1 calc PR A 2
H25E H -0.0636 0.8104 -0.1842 0.205 Uiso 0.151(9) 1 calc PR A 2
H25F H -0.0058 0.7889 -0.1907 0.205 Uiso 0.151(9) 1 calc PR A 2

loop_
_atom_site_aniso_label
_atom_site_aniso_U_11
_atom_site_aniso_U_22
_atom_site_aniso_U_33
_atom_site_aniso_U_23
_atom_site_aniso_U_13
_atom_site_aniso_U_12
C1 0.034(4) 0.076(6) 0.049(4) 0.003(4) 0.017(3) 0.009(4)
C2 0.041(4) 0.106(7) 0.044(4) -0.010(4) 0.026(4) -0.011(4)
C3 0.046(4) 0.092(7) 0.060(5) -0.010(4) 0.039(4) -0.022(4)
C4 0.052(4) 0.077(6) 0.060(4) -0.023(4) 0.041(4) -0.022(4)
C5 0.065(5) 0.084(6) 0.079(6) -0.016(5) 0.057(5) -0.030(5)
C6 0.072(6) 0.181(12) 0.056(5) -0.039(6) 0.048(5) -0.062(7)
C7 0.057(5) 0.133(9) 0.058(5) -0.011(5) 0.042(4) -0.033(5)
C8 0.041(4) 0.059(5) 0.081(5) -0.041(5) 0.039(4) -0.035(4)
C9 0.043(4) 0.082(6) 0.066(4) -0.024(4) 0.046(4) -0.033(4)
C10 0.057(5) 0.079(6) 0.066(5) -0.022(4) 0.038(4) -0.026(4)
C11 0.056(5) 0.076(6) 0.064(5) -0.024(4) 0.050(4) -0.037(4)
C12 0.049(4) 0.080(6) 0.062(4) -0.013(4) 0.045(4) -0.027(4)
C13 0.065(5) 0.089(7) 0.070(5) -0.031(5) 0.050(4) -0.038(5)
C14 0.050(5) 0.095(7) 0.083(6) -0.026(5) 0.050(4) -0.041(5)
C15 0.049(5) 0.075(7) 0.097(6) -0.010(5) 0.043(5) -0.039(5)
C16 0.074(6) 0.076(6) 0.063(5) -0.028(5) 0.041(5) -0.038(5)
C17 0.062(5) 0.086(7) 0.071(5) -0.020(5) 0.052(4) -0.034(5)
C18 0.062(5) 0.098(7) 0.062(5) -0.028(5) 0.049(4) -0.036(5)
C19 0.047(4) 0.079(6) 0.063(5) -0.013(4) 0.039(4) -0.031(4)
C20 0.076(6) 0.088(7) 0.071(5) -0.013(5) 0.054(5) -0.041(5)
C21 0.066(5) 0.101(7) 0.078(5) -0.034(5) 0.054(5) -0.057(5)
O1 0.046(3) 0.152(6) 0.054(3) -0.015(3) 0.034(3) -0.021(4)
O2 0.036(3) 0.095(5) 0.067(3) -0.010(3) 0.032(3) -0.002(3)
O3 0.044(3) 0.086(4) 0.077(3) -0.022(3) 0.039(3) -0.033(3)
O4 0.065(3) 0.082(4) 0.081(4) -0.017(3) 0.055(3) -0.039(3)
O5 0.053(3) 0.083(4) 0.087(4) -0.025(3) 0.054(3) -0.043(3)
O6 0.083(4) 0.097(5) 0.107(4) -0.053(4) 0.075(4) -0.054(4)
O1W 0.066(4) 0.127(7) 0.114(5) -0.012(4) 0.043(4) 0.011(4)
Tb1 0.0478(3) 0.0600(3) 0.0645(3) 0.0064(2) 0.0386(2) 0.0236(2)
O7 0.125(3) 0.128(3) 0.134(3) -0.003(3) 0.058(3) 0.003(3)
C22 0.134(3) 0.133(3) 0.137(3) -0.002(2) 0.056(2) 0.000(2)
C23 0.137(5) 0.136(5) 0.142(5) -0.001(4) 0.049(4) 0.003(4)
C24 0.136(5) 0.135(5) 0.134(5) -0.006(4) 0.055(3) 0.000(4)
N1 0.137(3) 0.137(3) 0.137(3) -0.003(2) 0.055(2) -0.001(2)
C25 0.141(5) 0.138(5) 0.136(4) -0.001(3) 0.057(3) -0.002(4)
O7' 0.130(4) 0.132(4) 0.135(3) -0.003(3) 0.056(3) 0.002(3)
C22' 0.133(3) 0.133(3) 0.135(3) -0.002(2) 0.055(2) 0.001(2)
C23' 0.135(6) 0.135(6) 0.136(6) -0.001(4) 0.054(4) 0.000(4)
C24' 0.136(5) 0.136(5) 0.137(5) 0.000(4) 0.054(3) -0.001(3)
N1' 0.136(3) 0.135(3) 0.136(3) -0.002(2) 0.055(2) 0.000(2)
C25' 0.138(5) 0.137(5) 0.136(4) -0.001(4) 0.054(3) -0.001(4)

loop_
_atom_type_symbol
_atom_type_description
_atom_type_scat_dispersion_real
_atom_type_scat_dispersion_imag
_atom_type_scat_source
C C 0.0181 0.0091 'International Tables Vol C Tables 4.2.6.8 and 6.1.1.4'
H H 0.0000 0.0000 'International Tables Vol C Tables 4.2.6.8 and 6.1.1.4'
N N 0.0311 0.0180 'International Tables Vol C Tables 4.2.6.8 and 6.1.1.4'
O O 0.0492 0.0322 'International Tables Vol C Tables 4.2.6.8 and 6.1.1.4'
Tb Tb -9.1472 9.1891 'International Tables Vol C Tables 4.2.6.8 and 6.1.1.4'

loop_
_geom_angle_atom_site_label_1
_geom_angle_atom_site_label_2
_geom_angle_atom_site_label_3
_geom_angle
_geom_angle_site_symmetry_1
_geom_angle_site_symmetry_3
O2 C1 O1 120.3(7) . .
O2 C1 C2 120.2(6) . .
O1 C1 C2 119.4(7) . .
O2 C1 Tb1 61.7(4) . .
O1 C1 Tb1 58.8(4) . .
C2 C1 Tb1 174.0(6) . .
C3 C2 C7 117.8(7) . .
C3 C2 C1 120.5(7) . .
C7 C2 C1 121.7(6) . .
C2 C3 C4 121.5(7) . .
C2 C3 H3 119.3 . .
C4 C3 H3 119.3 . .
C5 C4 C3 119.5(6) . .
C5 C4 C12 121.4(7) . .
C3 C4 C12 119.1(6) . .
C4 C5 C6 119.7(7) . .
C4 C5 C18 122.0(6) . .
C6 C5 C18 118.3(7) . .
C7 C6 C5 118.7(8) . .
C7 C6 H6 120.7 . .
C5 C6 H6 120.7 . .
C6 C7 C2 122.6(6) . .
C6 C7 H7 118.7 . .
C2 C7 H7 118.7 . .
O4 C8 O3 125.0(6) . .
O4 C8 C9 117.9(6) . .
O3 C8 C9 117.0(6) . .
C10 C9 C14 121.1(6) . .
C10 C9 C8 118.8(6) . .
C14 C9 C8 120.0(6) . .
C10 C9 C24' 73.0(17) . 6_576
C14 C9 C24' 115.7(16) . 6_576
C8 C9 C24' 82.6(18) . 6_576
C9 C10 C11 121.1(7) . .
C9 C10 C24' 65.9(18) . 6_576
C11 C10 C24' 117.1(18) . 6_576
C9 C10 H10 119.4 . .
C11 C10 H10 119.4 . .
C24' C10 H10 87.2 6_576 .
C12 C11 C10 117.9(6) . .
C12 C11 C19 121.2(5) . .
C10 C11 C19 120.9(6) . .
C13 C12 C11 118.8(5) . .
C13 C12 C4 123.5(7) . .
C11 C12 C4 117.7(6) . .
C12 C13 C14 123.1(7) . .
C12 C13 H13 118.5 . .
C14 C13 H13 118.5 . .
C13 C14 C9 117.9(6) . .
C13 C14 H14 121.1 . .
C9 C14 H14 121.1 . .
O5 C15 O6 123.3(6) . .
O5 C15 C16 119.4(7) . .
O6 C15 C16 117.2(8) . .
O5 C15 Tb1 62.0(3) . 4
O6 C15 Tb1 61.3(4) . 4
C16 C15 Tb1 178.4(6) . 4
C17 C16 C21 118.5(7) . .
C17 C16 C15 122.1(7) . .
C21 C16 C15 119.3(7) . .
C16 C17 C18 123.7(6) . .
C16 C17 H17 118.1 . .
C18 C17 H17 118.1 . .
C17 C18 C19 117.3(7) . .
C17 C18 C5 124.9(6) . .
C19 C18 C5 117.7(6) . .
C20 C19 C18 117.8(6) . .
C20 C19 C11 122.3(6) . .
C18 C19 C11 119.9(7) . .
C21 C20 C19 121.7(6) . .
C21 C20 H20 119.1 . .
C19 C20 H20 119.1 . .
C20 C21 C16 120.8(7) . .
C20 C21 H21 119.6 . .
C16 C21 H21 119.6 . .
C1 O1 Tb1 94.1(5) . .
C1 O2 Tb1 91.6(4) . .
C8 O3 Tb1 164.6(6) . 2
C8 O4 Tb1 151.3(6) . 6_576
C15 O5 Tb1 91.3(4) . 4
C15 O6 Tb1 91.5(5) . 4
Tb1 O1W H1A 112.6 . .
Tb1 O1W H1B 111.0 . .
H1A O1W H1B 107.9 . .
O7' Tb1 O7 8.1(11) . .
O7' Tb1 O3 88.1(13) . 2
O7 Tb1 O3 88.0(4) . 2
O7' Tb1 O4 87.2(11) . 6_575
O7 Tb1 O4 79.2(3) . 6_575
O3 Tb1 O4 80.12(17) 2 6_575
O7' Tb1 O1W 69.4(10) . .
O7 Tb1 O1W 77.2(3) . .
O3 Tb1 O1W 77.6(2) 2 .
O4 Tb1 O1W 147.9(2) 6_575 .
O7' Tb1 O1 157.3(9) . .
O7 Tb1 O1 150.4(3) . .
O3 Tb1 O1 104.6(2) 2 .
O4 Tb1 O1 76.9(2) 6_575 .
O1W Tb1 O1 131.1(2) . .
O7' Tb1 O2 148.7(9) . .
O7 Tb1 O2 155.7(3) . .
O3 Tb1 O2 78.44(17) 2 .
O4 Tb1 O2 117.5(2) 6_575 .
O1W Tb1 O2 80.2(2) . .
O1 Tb1 O2 53.75(16) . .
O7' Tb1 O6 101.0(14) . 4_545
O7 Tb1 O6 105.3(4) . 4_545
O3 Tb1 O6 147.29(17) 2 4_545
O4 Tb1 O6 131.19(18) 6_575 4_545
O1W Tb1 O6 76.5(2) . 4_545
O1 Tb1 O6 78.5(3) . 4_545
O2 Tb1 O6 77.76(19) . 4_545
O7' Tb1 O5 80.2(12) . 4_545
O7 Tb1 O5 77.9(3) . 4_545
O3 Tb1 O5 158.35(18) 2 4_545
O4 Tb1 O5 81.15(18) 6_575 4_545
O1W Tb1 O5 114.4(2) . 4_545
O1 Tb1 O5 81.5(2) . 4_545
O2 Tb1 O5 120.22(18) . 4_545
O6 Tb1 O5 53.86(17) 4_545 4_545
O7' Tb1 C1 175.4(9) . .
O7 Tb1 C1 176.0(3) . .
O3 Tb1 C1 90.5(2) 2 .
O4 Tb1 C1 96.9(2) 6_575 .
O1W Tb1 C1 106.1(2) . .
O1 Tb1 C1 27.06(18) . .
O2 Tb1 C1 26.74(19) . .
O6 Tb1 C1 77.9(2) 4_545 .
O5 Tb1 C1 102.4(2) 4_545 .
O7' Tb1 C15 90.0(13) . 4_545
O7 Tb1 C15 91.1(4) . 4_545
O3 Tb1 C15 173.1(2) 2 4_545
O4 Tb1 C15 106.5(2) 6_575 4_545
O1W Tb1 C15 95.5(3) . 4_545
O1 Tb1 C15 79.4(3) . 4_545
O2 Tb1 C15 100.0(2) . 4_545
O6 Tb1 C15 27.1(2) 4_545 4_545
O5 Tb1 C15 26.7(2) 4_545 4_545
C1 Tb1 C15 90.8(2) . 4_545
C22 O7 Tb1 141.9(7) . .
O7 C22 N1 123.0(8) . .
O7 C22 C23 120.1(11) . .
N1 C22 C23 117.0(9) . .
C22 N1 C25 114.1(9) . .
C22 N1 C24 111.0(7) . .
C25 N1 C24 134.9(13) . .
C22' O7' Tb1 153(2) . .
O7' C22' N1' 123.6(11) . .
O7' C22' C23' 119.9(15) . .
N1' C22' C23' 116.5(11) . .
C22' C23' H23D 109.5 . .
C22' C23' H23E 109.5 . .
H23D C23' H23E 109.5 . .
C22' C23' H23F 109.5 . .
H23D C23' H23F 109.5 . .
H23E C23' H23F 109.5 . .
N1' C24' C9 141(3) . 6_575
N1' C24' C10 152(3) . 6_575
C9 C24' C10 41.1(7) 6_575 6_575
N1' C24' H24D 107.2 . .
C9 C24' H24D 104.1 6_575 .
C10 C24' H24D 94.8 6_575 .
N1' C24' H24E 124.9 . .
C9 C24' H24E 18.9 6_575 .
C10 C24' H24E 59.8 6_575 .
H24D C24' H24E 109.5 . .
N1' C24' H24F 94.9 . .
C9 C24' H24F 95.4 6_575 .
C10 C24' H24F 60.6 6_575 .
H24D C24' H24F 109.5 . .
H24E C24' H24F 109.5 . .
C22' N1' C25' 114.3(11) . .
C22' N1' C24' 110.5(10) . .
C25' N1' C24' 135.2(17) . .
N1' C25' H25D 109.5 . .
N1' C25' H25E 109.5 . .
H25D C25' H25E 109.5 . .
N1' C25' H25F 109.5 . .
H25D C25' H25F 109.5 . .
H25E C25' H25F 109.5 . .

loop_
_geom_bond_atom_site_label_1
_geom_bond_atom_site_label_2
_geom_bond_distance
_geom_bond_site_symmetry_2
C1 O2 1.246(9) .
C1 O1 1.263(8) .
C1 C2 1.497(11) .
C1 Tb1 2.768(7) .
C2 C3 1.390(9) .
C2 C7 1.392(11) .
C3 C4 1.421(10) .
C3 H3 0.9500 .
C4 C5 1.373(10) .
C4 C12 1.468(8) .
C5 C6 1.440(9) .
C5 C18 1.463(11) .
C6 C7 1.378(12) .
C6 H6 0.9500 .
C7 H7 0.9500 .
C8 O4 1.229(8) .
C8 O3 1.239(8) .
C8 C9 1.512(9) .
C9 C10 1.369(10) .
C9 C14 1.400(10) .
C9 C24' 1.90(4) 6_576
C10 C11 1.431(9) .
C10 C24' 1.99(3) 6_576
C10 H10 0.9500 .
C11 C12 1.426(10) .
C11 C19 1.457(9) .
C12 C13 1.383(10) .
C13 C14 1.395(9) .
C13 H13 0.9500 .
C14 H14 0.9500 .
C15 O5 1.259(10) .
C15 O6 1.277(9) .
C15 C16 1.505(11) .
C15 Tb1 2.798(7) 4
C16 C17 1.355(11) .
C16 C21 1.398(10) .
C17 C18 1.384(11) .
C17 H17 0.9500 .
C18 C19 1.440(9) .
C19 C20 1.413(11) .
C20 C21 1.342(10) .
C20 H20 0.9500 .
C21 H21 0.9500 .
O1 Tb1 2.375(6) .
O2 Tb1 2.438(5) .
O3 Tb1 2.315(4) 2
O4 Tb1 2.326(6) 6_576
O5 Tb1 2.471(4) 4
O6 Tb1 2.456(5) 4
O1W Tb1 2.341(8) .
O1W H1A 0.9150 .
O1W H1B 0.9141 .
Tb1 O7' 2.287(18) .
Tb1 O7 2.303(9) .
Tb1 O3 2.315(4) 2
Tb1 O4 2.326(6) 6_575
Tb1 O6 2.456(5) 4_545
Tb1 O5 2.471(4) 4_545
Tb1 C15 2.798(7) 4_545
O7 C22 1.351(13) .
C22 N1 1.4200(10) .
C22 C23 1.5000(10) .
C23 H23A 0.9800 .
C23 H23B 0.9800 .
C23 H23C 0.9800 .
C24 N1 1.5101(10) .
C24 H24A 0.9800 .
C24 H24B 0.9800 .
C24 H24C 0.9800 .
N1 C25 1.5098(10) .
C25 H25A 0.9800 .
C25 H25B 0.9800 .
C25 H25C 0.9800 .
O7' C22' 1.352(17) .
C22' N1' 1.4201(10) .
C22' C23' 1.4999(10) .
C23' H23D 0.9800 .
C23' H23E 0.9800 .
C23' H23F 0.9800 .
C24' N1' 1.5101(10) .
C24' C9 1.90(4) 6_575
C24' C10 1.99(3) 6_575
C24' H24D 0.9800 .
C24' H24E 0.9800 .
C24' H24F 0.9800 .
N1' C25' 1.476(17) .
C25' H25D 0.9800 .
C25' H25E 0.9800 .
C25' H25F 0.9800 .

loop_
_geom_torsion_atom_site_label_1
_geom_torsion_atom_site_label_2
_geom_torsion_atom_site_label_3
_geom_torsion_atom_site_label_4
_geom_torsion
_geom_torsion_site_symmetry_1
_geom_torsion_site_symmetry_4
O2 C1 C2 C3 -0.4(12) . .
O1 C1 C2 C3 177.7(8) . .
Tb1 C1 C2 C3 106(4) . .
O2 C1 C2 C7 178.4(9) . .
O1 C1 C2 C7 -3.5(13) . .
Tb1 C1 C2 C7 -75(5) . .
C7 C2 C3 C4 1.3(14) . .
C1 C2 C3 C4 -179.9(8) . .
C2 C3 C4 C5 0.0(14) . .
C2 C3 C4 C12 179.2(8) . .
C3 C4 C5 C6 1.9(15) . .
C12 C4 C5 C6 -177.3(9) . .
C3 C4 C5 C18 179.6(9) . .
C12 C4 C5 C18 0.5(15) . .
C4 C5 C6 C7 -5.2(17) . .
C18 C5 C6 C7 177.0(10) . .
C5 C6 C7 C2 6.7(17) . .
C3 C2 C7 C6 -4.8(16) . .
C1 C2 C7 C6 176.5(10) . .
O4 C8 C9 C10 8.6(13) . .
O3 C8 C9 C10 -168.0(8) . .
O4 C8 C9 C14 -172.8(9) . .
O3 C8 C9 C14 10.6(13) . .
O4 C8 C9 C24' -57.4(16) . 6_576
O3 C8 C9 C24' 126.0(16) . 6_576
C14 C9 C10 C11 1.9(14) . .
C8 C9 C10 C11 -179.5(8) . .
C24' C9 C10 C11 -108.3(18) 6_576 .
C14 C9 C10 C24' 110.2(19) . 6_576
C8 C9 C10 C24' -71.3(17) . 6_576
C9 C10 C11 C12 0.3(14) . .
C24' C10 C11 C12 -77(2) 6_576 .
C9 C10 C11 C19 179.7(9) . .
C24' C10 C11 C19 102.8(19) 6_576 .
C10 C11 C12 C13 -0.3(13) . .
C19 C11 C12 C13 -179.6(9) . .
C10 C11 C12 C4 180.0(8) . .
C19 C11 C12 C4 0.6(13) . .
C5 C4 C12 C13 -179.7(10) . .
C3 C4 C12 C13 1.1(14) . .
C5 C4 C12 C11 -0.1(14) . .
C3 C4 C12 C11 -179.2(8) . .
C11 C12 C13 C14 -2.0(15) . .
C4 C12 C13 C14 177.7(9) . .
C12 C13 C14 C9 4.2(15) . .
C10 C9 C14 C13 -4.0(14) . .
C8 C9 C14 C13 177.4(9) . .
C24' C9 C14 C13 81(2) 6_576 .
O5 C15 C16 C17 163.0(9) . .
O6 C15 C16 C17 -13.8(15) . .
Tb1 C15 C16 C17 9(27) 4 .
O5 C15 C16 C21 -13.9(15) . .
O6 C15 C16 C21 169.3(10) . .
Tb1 C15 C16 C21 -168(26) 4 .
C21 C16 C17 C18 -1.1(16) . .
C15 C16 C17 C18 -178.1(10) . .
C16 C17 C18 C19 1.5(16) . .
C16 C17 C18 C5 179.6(10) . .
C4 C5 C18 C17 -179.6(10) . .
C6 C5 C18 C17 -1.8(16) . .
C4 C5 C18 C19 -1.5(15) . .
C6 C5 C18 C19 176.3(10) . .
C17 C18 C19 C20 -2.4(14) . .
C5 C18 C19 C20 179.3(9) . .
C17 C18 C19 C11 -179.7(9) . .
C5 C18 C19 C11 2.0(14) . .
C12 C11 C19 C20 -178.8(9) . .
C10 C11 C19 C20 1.8(14) . .
C12 C11 C19 C18 -1.7(14) . .
C10 C11 C19 C18 179.0(9) . .
C18 C19 C20 C21 3.3(15) . .
C11 C19 C20 C21 -179.5(10) . .
C19 C20 C21 C16 -3.0(17) . .
C17 C16 C21 C20 1.8(16) . .
C15 C16 C21 C20 178.9(10) . .
O2 C1 O1 Tb1 4.8(8) . .
C2 C1 O1 Tb1 -173.3(6) . .
O1 C1 O2 Tb1 -4.7(8) . .
C2 C1 O2 Tb1 173.4(7) . .
O4 C8 O3 Tb1 65(2) . 2
C9 C8 O3 Tb1 -118.5(17) . 2
O3 C8 O4 Tb1 -72.4(15) . 6_576
C9 C8 O4 Tb1 111.3(9) . 6_576
O6 C15 O5 Tb1 -2.6(10) . 4
C16 C15 O5 Tb1 -179.2(8) . 4
O5 C15 O6 Tb1 2.6(10) . 4
C16 C15 O6 Tb1 179.3(8) . 4
C1 O1 Tb1 O7' -177(4) . .
C1 O1 Tb1 O7 173.5(8) . .
C1 O1 Tb1 O3 60.8(5) . 2
C1 O1 Tb1 O4 136.7(5) . 6_575
C1 O1 Tb1 O1W -25.4(6) . .
C1 O1 Tb1 O2 -2.6(5) . .
C1 O1 Tb1 O6 -85.8(5) . 4_545
C1 O1 Tb1 O5 -140.5(5) . 4_545
C1 O1 Tb1 C15 -113.4(5) . 4_545
C1 O2 Tb1 O7' 178(3) . .
C1 O2 Tb1 O7 -172.7(9) . .
C1 O2 Tb1 O3 -115.3(5) . 2
C1 O2 Tb1 O4 -43.0(5) . 6_575
C1 O2 Tb1 O1W 165.4(5) . .
C1 O2 Tb1 O1 2.7(5) . .
C1 O2 Tb1 O6 87.3(5) . 4_545
C1 O2 Tb1 O5 52.9(5) . 4_545
C1 O2 Tb1 C15 71.6(5) . 4_545
O2 C1 Tb1 O7' -11(17) . .
O1 C1 Tb1 O7' 164(17) . .
C2 C1 Tb1 O7' -121(18) . .
O2 C1 Tb1 O7 131(5) . .
O1 C1 Tb1 O7 -54(5) . .
C2 C1 Tb1 O7 21(7) . .
O2 C1 Tb1 O3 62.3(5) . 2
O1 C1 Tb1 O3 -122.4(5) . 2
C2 C1 Tb1 O3 -47(5) . 2
O2 C1 Tb1 O4 142.4(4) . 6_575
O1 C1 Tb1 O4 -42.3(5) . 6_575
C2 C1 Tb1 O4 33(5) . 6_575
O2 C1 Tb1 O1W -14.9(5) . .
O1 C1 Tb1 O1W 160.3(5) . .
C2 C1 Tb1 O1W -125(5) . .
O2 C1 Tb1 O1 -175.3(8) . .
C2 C1 Tb1 O1 75(5) . .
O1 C1 Tb1 O2 175.3(8) . .
C2 C1 Tb1 O2 -110(5) . .
O2 C1 Tb1 O6 -86.8(5) . 4_545
O1 C1 Tb1 O6 88.5(5) . 4_545
C2 C1 Tb1 O6 163(5) . 4_545
O2 C1 Tb1 O5 -135.1(4) . 4_545
O1 C1 Tb1 O5 40.1(5) . 4_545
C2 C1 Tb1 O5 115(5) . 4_545
O2 C1 Tb1 C15 -110.9(5) . 4_545
O1 C1 Tb1 C15 64.4(5) . 4_545
C2 C1 Tb1 C15 139(5) . 4_545
O7' Tb1 O7 C22 161(11) . .
O3 Tb1 O7 C22 70.3(13) 2 .
O4 Tb1 O7 C22 -10.0(12) 6_575 .
O1W Tb1 O7 C22 148.1(13) . .
O1 Tb1 O7 C22 -46.4(18) . .
O2 Tb1 O7 C22 125.9(10) . .
O6 Tb1 O7 C22 -140.0(12) 4_545 .
O5 Tb1 O7 C22 -93.2(12) 4_545 .
C1 Tb1 O7 C22 2(6) . .
C15 Tb1 O7 C22 -116.6(13) 4_545 .
Tb1 O7 C22 N1 108.8(12) . .
Tb1 O7 C22 C23 -70.9(12) . .
O7 C22 N1 C25 179.7(4) . .
C23 C22 N1 C25 -0.6(5) . .
O7 C22 N1 C24 0.5(6) . .
C23 C22 N1 C24 -179.8(2) . .
O7 Tb1 O7' C22' -12(6) . .
O3 Tb1 O7' C22' 77(5) 2 .
O4 Tb1 O7' C22' -3(5) 6_575 .
O1W Tb1 O7' C22' 155(6) . .
O1 Tb1 O7' C22' -48(8) . .
O2 Tb1 O7' C22' 141(3) . .
O6 Tb1 O7' C22' -135(5) 4_545 .
O5 Tb1 O7' C22' -85(5) 4_545 .
C1 Tb1 O7' C22' 150(13) . .
C15 Tb1 O7' C22' -110(5) 4_545 .
Tb1 O7' C22' N1' 23(5) . .
Tb1 O7' C22' C23' -157(5) . .
O7' C22' N1' C25' 179.8(5) . .
C23' C22' N1' C25' -0.2(6) . .
O7' C22' N1' C24' 0.2(6) . .
C23' C22' N1' C24' -179.9(2) . .
C9 C24' N1' C22' -137(5) 6_575 .
C10 C24' N1' C22' 145(6) 6_575 .
C9 C24' N1' C25' 43(5) 6_575 .
C10 C24' N1' C25' -34(6) 6_575 .

loop_
_platon_squeeze_void_nr
_platon_squeeze_void_average_x
_platon_squeeze_void_average_y
_platon_squeeze_void_average_z
_platon_squeeze_void_volume
_platon_squeeze_void_count_electrons
_platon_squeeze_void_content
1 0.357 0.097 0.022 6073 3447 ' '
